data_4069966
loop_
_publ_author_name
'Lara, Patricia'
'L\'opez-Serrano, Joaqu\'in'
'Maya, Celia'
'Paneque, Margarita'
'Poveda, Manuel L.'
'S\'anchez, Luis J.'
'Valpuesta, Jos\'e E. V.'
'Carmona, Ernesto'

_publ_section_title
;
 Ethylene Coordination and Acetylene Dimerization at
 Tp&#x2032;IrIIICenters
;
_journal_issue 16
_journal_name_full Organometallics
_journal_page_first 4649
_journal_paper_doi 10.1021/om900541r
_journal_volume 28
_journal_year 2009
_chemical_formula_moiety 'C40 H42 B Ir N6, 2(C4 H10 O)'
_chemical_formula_sum 'C48 H62 B Ir N6 O2'
_chemical_formula_weight 958.05
_chemical_name_systematic
; 
 ? 
;
_space_group_IT_number 14
_symmetry_cell_setting monoclinic
_symmetry_space_group_name_Hall '-P 2ybc'
_symmetry_space_group_name_H-M 'P 1 21/c 1'
_atom_sites_solution_hydrogens geom
_atom_sites_solution_primary direct
_atom_sites_solution_secondary difmap
_audit_creation_method SHELXL-97
_cell_angle_alpha 90.00
_cell_angle_beta 104.2530(10)
_cell_angle_gamma 90.00
_cell_formula_units_Z 4
_cell_length_a 15.8725(4)
_cell_length_b 22.6956(5)
_cell_length_c 12.7001(3)
_cell_measurement_reflns_used 9894
_cell_measurement_temperature 173(2)
_cell_measurement_theta_max 28.14
_cell_measurement_theta_min 2.23
_cell_volume 4434.20(18)
_computing_cell_refinement 'Bruker SMART'
_computing_data_collection 'Bruker SMART'
_computing_data_reduction 'Bruker SAINT'
_computing_molecular_graphics 'Bruker SHELXTL'
_computing_publication_material 'Bruker SHELXTL'
_computing_structure_refinement 'SHELXL-97 (Sheldrick, 1997)'
_computing_structure_solution 'SHELXS-97 (Sheldrick, 1990)'
_diffrn_ambient_temperature 173(2)
_diffrn_measured_fraction_theta_full 0.992
_diffrn_measured_fraction_theta_max 0.992
_diffrn_measurement_device_type 'CCD area detector'
_diffrn_measurement_method 'phi and omega scans'
_diffrn_radiation_monochromator graphite
_diffrn_radiation_source 'fine-focus sealed tube'
_diffrn_radiation_type MoK\a
_diffrn_radiation_wavelength 0.71073
_diffrn_reflns_av_R_equivalents 0.0498
_diffrn_reflns_av_sigmaI/netI 0.0455
_diffrn_reflns_limit_h_max 22
_diffrn_reflns_limit_h_min -22
_diffrn_reflns_limit_k_max 31
_diffrn_reflns_limit_k_min -31
_diffrn_reflns_limit_l_max 17
_diffrn_reflns_limit_l_min -17
_diffrn_reflns_number 57252
_diffrn_reflns_theta_full 29.82
_diffrn_reflns_theta_max 29.82
_diffrn_reflns_theta_min 1.32
_exptl_absorpt_coefficient_mu 3.056
_exptl_absorpt_correction_T_max 0.652
_exptl_absorpt_correction_T_min 0.447
_exptl_absorpt_correction_type multi-scan
_exptl_absorpt_process_details
;
 SADABS, Bruker (2006). APEX 2. Version 2.1. Bruker Analytical
 X-ray Solutions, Madison, Wisconsin, USA.
;
_exptl_crystal_colour colourless
_exptl_crystal_density_diffrn 1.435
_exptl_crystal_density_method 'not measured'
_exptl_crystal_description prism
_exptl_crystal_F_000 1960
_exptl_crystal_size_max 0.34
_exptl_crystal_size_mid 0.20
_exptl_crystal_size_min 0.14
_refine_diff_density_max 1.326
_refine_diff_density_min -0.527
_refine_diff_density_rms 0.109
_refine_ls_extinction_method none
_refine_ls_goodness_of_fit_ref 1.007
_refine_ls_hydrogen_treatment mixed
_refine_ls_matrix_type full
_refine_ls_number_parameters 550
_refine_ls_number_reflns 12626
_refine_ls_number_restraints 0
_refine_ls_restrained_S_all 1.007
_refine_ls_R_factor_all 0.0470
_refine_ls_R_factor_gt 0.0317
_refine_ls_shift/su_max 0.037
_refine_ls_shift/su_mean 0.001
_refine_ls_structure_factor_coef Fsqd
_refine_ls_weighting_details 'calc w=1/[\s^2^(Fo^2^)+(0.0362P)^2^+0.0000P] where P=(Fo^2^+2Fc^2^)/3'
_refine_ls_weighting_scheme calc
_refine_ls_wR_factor_gt 0.0680
_refine_ls_wR_factor_ref 0.0730
_reflns_number_gt 9953
_reflns_number_total 12626
_reflns_threshold_expression >2sigma(I)
_cod_data_source_file om900541r_si_001.cif
_cod_data_source_block 3
_cod_depositor_comments
;
The following automatic conversions were performed:

'_symmetry_cell_setting' value 'Monoclinic' changed to 'monoclinic'
according to /home/saulius/struct/CIF-dictionaries/cif_core.dic
dictionary named 'cif_core.dic' version 2.4.2 from 2011-04-26.

Automatic conversion script
Id: cif_fix_values 1715 2011-07-08 13:25:40Z adriana 
;
_cod_original_sg_symbol_H-M P2(1)/c
_cod_database_code 4069966

loop_
_symmetry_equiv_pos_as_xyz
'x, y, z'
'-x, y+1/2, -z+1/2'
'-x, -y, -z'
'x, -y-1/2, z-1/2'

loop_
_atom_site_label
_atom_site_type_symbol
_atom_site_fract_x
_atom_site_fract_y
_atom_site_fract_z
_atom_site_U_iso_or_equiv
_atom_site_adp_type
_atom_site_occupancy
_atom_site_symmetry_multiplicity
_atom_site_calc_flag
_atom_site_refinement_flags
H40 H 0.276(3) 0.5435(17) 0.485(3) 0.060(13) Uiso 1 1 d .
H38 H 0.226(2) 0.4869(13) 0.190(3) 0.028(8) Uiso 1 1 d .
H37A H 0.082(2) 0.4494(14) 0.252(3) 0.036(9) Uiso 1 1 d .
H37B H 0.092(2) 0.4427(13) 0.123(3) 0.029(8) Uiso 1 1 d .
Ir1 Ir 0.207870(7) 0.378154(4) 0.239600(8) 0.01816(4) Uani 1 1 d .
O1 O 0.82423(17) 0.18496(11) 0.2978(2) 0.0488(6) Uani 1 1 d .
O2 O 0.34767(17) 0.58024(11) 0.66781(19) 0.0460(6) Uani 1 1 d .
N1 N 0.20771(15) 0.37319(10) 0.06233(18) 0.0219(5) Uani 1 1 d .
N2 N 0.18019(16) 0.31944(10) 0.01628(19) 0.0246(5) Uani 1 1 d .
N3 N 0.26922(16) 0.29711(10) 0.25434(18) 0.0219(5) Uani 1 1 d .
N4 N 0.24239(16) 0.25490(10) 0.17644(19) 0.0252(5) Uani 1 1 d .
N5 N 0.09471(15) 0.32536(10) 0.20903(19) 0.0223(5) Uani 1 1 d .
N6 N 0.08602(16) 0.28020(10) 0.13578(19) 0.0250(5) Uani 1 1 d .
B B 0.1615(2) 0.26654(14) 0.0826(3) 0.0264(7) Uani 1 1 d .
H H 0.1475 0.2309 0.0352 0.032 Uiso 1 1 calc R
C1 C 0.1748(2) 0.32092(13) -0.0913(2) 0.0277(6) Uani 1 1 d .
H1 H 0.1575 0.2891 -0.1406 0.033 Uiso 1 1 calc R
C2 C 0.1984(2) 0.37609(13) -0.1176(2) 0.0296(7) Uani 1 1 d .
H2 H 0.2002 0.3900 -0.1875 0.036 Uiso 1 1 calc R
C3 C 0.21917(18) 0.40771(12) -0.0201(2) 0.0221(6) Uani 1 1 d .
C4 C 0.25471(19) 0.46876(12) -0.0033(2) 0.0218(6) Uani 1 1 d .
C5 C 0.3454(2) 0.47642(13) 0.0281(2) 0.0258(6) Uani 1 1 d .
C6 C 0.3791(2) 0.53302(13) 0.0479(2) 0.0303(7) Uani 1 1 d .
H6 H 0.4403 0.5379 0.0722 0.036 Uiso 1 1 calc R
C7 C 0.3266(2) 0.58236(14) 0.0334(2) 0.0333(7) Uani 1 1 d .
C8 C 0.2380(2) 0.57436(13) -0.0046(2) 0.0303(7) Uani 1 1 d .
H8 H 0.2013 0.6080 -0.0180 0.036 Uiso 1 1 calc R
C9 C 0.2006(2) 0.51845(13) -0.0238(2) 0.0278(6) Uani 1 1 d .
C10 C 0.4064(2) 0.42465(14) 0.0344(3) 0.0326(7) Uani 1 1 d .
H10A H 0.4056 0.4112 -0.0392 0.049 Uiso 1 1 calc R
H10B H 0.3876 0.3925 0.0748 0.049 Uiso 1 1 calc R
H10C H 0.4655 0.4367 0.0717 0.049 Uiso 1 1 calc R
C11 C 0.3646(3) 0.64373(16) 0.0540(3) 0.0509(10) Uani 1 1 d .
H11A H 0.4209 0.6417 0.1073 0.076 Uiso 1 1 calc R
H11B H 0.3249 0.6688 0.0822 0.076 Uiso 1 1 calc R
H11C H 0.3725 0.6603 -0.0141 0.076 Uiso 1 1 calc R
C12 C 0.1033(2) 0.51337(15) -0.0660(3) 0.0351(7) Uani 1 1 d .
H12A H 0.0748 0.5281 -0.0110 0.053 Uiso 1 1 calc R
H12B H 0.0875 0.4720 -0.0817 0.053 Uiso 1 1 calc R
H12C H 0.0845 0.5367 -0.1325 0.053 Uiso 1 1 calc R
C13 C 0.2975(2) 0.20888(13) 0.1989(3) 0.0323(7) Uani 1 1 d .
H13 H 0.2929 0.1736 0.1575 0.039 Uiso 1 1 calc R
C14 C 0.3614(2) 0.22103(13) 0.2911(3) 0.0318(7) Uani 1 1 d .
H14 H 0.4089 0.1965 0.3248 0.038 Uiso 1 1 calc R
C15 C 0.3420(2) 0.27739(12) 0.3251(2) 0.0247(6) Uani 1 1 d .
C16 C 0.38808(18) 0.31618(12) 0.4139(2) 0.0233(6) Uani 1 1 d .
C17 C 0.4306(2) 0.29379(13) 0.5165(2) 0.0277(6) Uani 1 1 d .
C18 C 0.4729(2) 0.33328(14) 0.5959(3) 0.0320(7) Uani 1 1 d .
H18 H 0.5025 0.3183 0.6649 0.038 Uiso 1 1 calc R
C19 C 0.4737(2) 0.39374(14) 0.5784(3) 0.0318(7) Uani 1 1 d .
C20 C 0.42976(19) 0.41499(13) 0.4771(2) 0.0273(6) Uani 1 1 d .
H20 H 0.4287 0.4562 0.4641 0.033 Uiso 1 1 calc R
C21 C 0.38716(19) 0.37737(12) 0.3940(2) 0.0241(6) Uani 1 1 d .
C22 C 0.4303(2) 0.22930(14) 0.5444(3) 0.0385(8) Uani 1 1 d .
H22A H 0.4739 0.2086 0.5154 0.058 Uiso 1 1 calc R
H22B H 0.3727 0.2127 0.5125 0.058 Uiso 1 1 calc R
H22C H 0.4441 0.2246 0.6235 0.058 Uiso 1 1 calc R
C23 C 0.5210(3) 0.43494(16) 0.6659(3) 0.0472(9) Uani 1 1 d .
H23A H 0.5116 0.4225 0.7361 0.071 Uiso 1 1 calc R
H23B H 0.4988 0.4751 0.6496 0.071 Uiso 1 1 calc R
H23C H 0.5833 0.4341 0.6692 0.071 Uiso 1 1 calc R
C24 C 0.34199(18) 0.40239(12) 0.2855(2) 0.0229(6) Uani 1 1 d .
H24A H 0.3711 0.3881 0.2299 0.028 Uiso 1 1 calc R
H24B H 0.3468 0.4459 0.2883 0.028 Uiso 1 1 calc R
C25 C 0.0189(2) 0.24612(13) 0.1431(2) 0.0295(7) Uani 1 1 d .
H25 H 0.0000 0.2118 0.1011 0.035 Uiso 1 1 calc R
C26 C -0.0183(2) 0.26903(13) 0.2219(2) 0.0281(6) Uani 1 1 d .
H26 H -0.0675 0.2543 0.2436 0.034 Uiso 1 1 calc R
C27 C 0.03211(18) 0.31897(12) 0.2633(2) 0.0225(6) Uani 1 1 d .
C28 C 0.02894(19) 0.35742(12) 0.3561(2) 0.0230(6) Uani 1 1 d .
C29 C -0.0505(2) 0.36883(13) 0.3838(2) 0.0279(6) Uani 1 1 d .
C30 C -0.0497(2) 0.40115(14) 0.4774(2) 0.0299(7) Uani 1 1 d .
H30 H -0.1031 0.4083 0.4962 0.036 Uiso 1 1 calc R
C31 C 0.0259(2) 0.42311(12) 0.5435(2) 0.0274(7) Uani 1 1 d .
C32 C 0.1031(2) 0.41410(12) 0.5121(2) 0.0251(6) Uani 1 1 d .
H32 H 0.1551 0.4309 0.5550 0.030 Uiso 1 1 calc R
C33 C 0.10723(19) 0.38152(11) 0.4205(2) 0.0212(6) Uani 1 1 d .
C34 C -0.1374(2) 0.34848(16) 0.3154(3) 0.0402(8) Uani 1 1 d .
H34A H -0.1475 0.3075 0.3335 0.060 Uiso 1 1 calc R
H34B H -0.1376 0.3512 0.2383 0.060 Uiso 1 1 calc R
H34C H -0.1836 0.3735 0.3299 0.060 Uiso 1 1 calc R
C35 C 0.0249(2) 0.45665(14) 0.6463(2) 0.0357(8) Uani 1 1 d .
H35A H -0.0323 0.4747 0.6389 0.053 Uiso 1 1 calc R
H35B H 0.0695 0.4875 0.6584 0.053 Uiso 1 1 calc R
H35C H 0.0369 0.4295 0.7082 0.053 Uiso 1 1 calc R
C36 C 0.19639(18) 0.37113(11) 0.3994(2) 0.0210(6) Uani 1 1 d .
H36A H 0.2158 0.3312 0.4259 0.025 Uiso 1 1 calc R
H36B H 0.2374 0.3995 0.4442 0.025 Uiso 1 1 calc R
C37 C 0.1146(2) 0.44811(13) 0.2030(2) 0.0247(6) Uani 1 1 d .
C38 C 0.19663(19) 0.47348(12) 0.2394(2) 0.0223(6) Uani 1 1 d .
C39 C 0.2260(2) 0.50201(12) 0.3438(2) 0.0261(6) Uani 1 1 d .
C40 C 0.2528(3) 0.52765(14) 0.4264(3) 0.0354(8) Uani 1 1 d .
C41 C 0.7004(3) 0.2304(2) 0.1839(4) 0.0694(13) Uani 1 1 d .
H41A H 0.6785 0.2387 0.2480 0.104 Uiso 1 1 calc R
H41B H 0.6514 0.2238 0.1210 0.104 Uiso 1 1 calc R
H41C H 0.7346 0.2641 0.1695 0.104 Uiso 1 1 calc R
C42 C 0.7569(3) 0.17635(19) 0.2039(4) 0.0621(12) Uani 1 1 d .
H42A H 0.7218 0.1416 0.2136 0.075 Uiso 1 1 calc R
H42B H 0.7817 0.1690 0.1408 0.075 Uiso 1 1 calc R
C43 C 0.8847(3) 0.13774(18) 0.3190(4) 0.0572(11) Uani 1 1 d .
H43A H 0.9110 0.1324 0.2566 0.069 Uiso 1 1 calc R
H43B H 0.8546 0.1008 0.3293 0.069 Uiso 1 1 calc R
C44 C 0.9538(3) 0.1512(2) 0.4189(4) 0.0652(13) Uani 1 1 d .
H44A H 0.9827 0.1882 0.4087 0.098 Uiso 1 1 calc R
H44B H 0.9965 0.1192 0.4328 0.098 Uiso 1 1 calc R
H44C H 0.9277 0.1551 0.4808 0.098 Uiso 1 1 calc R
C45 C 0.3048(3) 0.4863(2) 0.7177(4) 0.0732(15) Uani 1 1 d .
H45A H 0.2435 0.4975 0.6929 0.110 Uiso 1 1 calc R
H45B H 0.3119 0.4583 0.7782 0.110 Uiso 1 1 calc R
H45C H 0.3238 0.4677 0.6578 0.110 Uiso 1 1 calc R
C46 C 0.3583(3) 0.53966(19) 0.7546(3) 0.0573(11) Uani 1 1 d .
H46A H 0.3400 0.5581 0.8161 0.069 Uiso 1 1 calc R
H46B H 0.4203 0.5285 0.7800 0.069 Uiso 1 1 calc R
C47 C 0.3978(3) 0.63157(18) 0.6967(3) 0.0553(11) Uani 1 1 d .
H47A H 0.4603 0.6213 0.7172 0.066 Uiso 1 1 calc R
H47B H 0.3829 0.6506 0.7600 0.066 Uiso 1 1 calc R
C48 C 0.3797(3) 0.6731(2) 0.6022(4) 0.0651(12) Uani 1 1 d .
H48A H 0.3933 0.6537 0.5394 0.098 Uiso 1 1 calc R
H48B H 0.4158 0.7084 0.6211 0.098 Uiso 1 1 calc R
H48C H 0.3182 0.6843 0.5843 0.098 Uiso 1 1 calc R

loop_
_atom_site_aniso_label
_atom_site_aniso_U_11
_atom_site_aniso_U_22
_atom_site_aniso_U_33
_atom_site_aniso_U_23
_atom_site_aniso_U_13
_atom_site_aniso_U_12
Ir1 0.01996(6) 0.01707(6) 0.01855(5) -0.00157(4) 0.00682(4) -0.00131(4)
O1 0.0450(16) 0.0411(14) 0.0595(17) -0.0104(12) 0.0117(14) -0.0070(12)
O2 0.0461(16) 0.0612(17) 0.0305(13) -0.0075(12) 0.0092(11) -0.0108(13)
N1 0.0226(12) 0.0232(12) 0.0207(11) -0.0021(9) 0.0070(9) -0.0025(10)
N2 0.0274(13) 0.0250(12) 0.0231(12) -0.0077(10) 0.0093(11) -0.0044(10)
N3 0.0239(12) 0.0169(11) 0.0274(12) -0.0034(9) 0.0111(11) -0.0018(9)
N4 0.0296(14) 0.0215(12) 0.0281(13) -0.0057(10) 0.0142(11) 0.0001(10)
N5 0.0237(13) 0.0205(12) 0.0243(12) -0.0046(9) 0.0091(10) -0.0027(9)
N6 0.0263(13) 0.0220(12) 0.0279(13) -0.0078(10) 0.0090(11) -0.0054(10)
B 0.0331(19) 0.0208(16) 0.0288(17) -0.0093(13) 0.0142(15) -0.0071(14)
C1 0.0285(16) 0.0331(16) 0.0227(14) -0.0098(12) 0.0085(13) -0.0031(13)
C2 0.0350(17) 0.0322(16) 0.0226(14) -0.0014(12) 0.0090(13) -0.0053(13)
C3 0.0209(14) 0.0250(15) 0.0213(14) -0.0008(11) 0.0071(11) -0.0015(11)
C4 0.0256(15) 0.0232(14) 0.0173(13) 0.0009(10) 0.0068(11) -0.0023(11)
C5 0.0274(16) 0.0320(16) 0.0192(13) 0.0007(11) 0.0078(12) -0.0041(13)
C6 0.0302(17) 0.0356(17) 0.0256(15) 0.0005(13) 0.0077(13) -0.0100(14)
C7 0.047(2) 0.0294(16) 0.0244(15) -0.0011(12) 0.0104(15) -0.0104(15)
C8 0.0407(19) 0.0258(15) 0.0263(15) 0.0031(12) 0.0118(14) 0.0019(13)
C9 0.0333(17) 0.0321(16) 0.0195(14) -0.0001(12) 0.0091(13) 0.0001(13)
C10 0.0261(17) 0.0411(19) 0.0317(17) 0.0025(14) 0.0093(14) -0.0002(14)
C11 0.063(3) 0.035(2) 0.052(2) -0.0018(17) 0.011(2) -0.0154(19)
C12 0.0328(18) 0.0370(18) 0.0345(17) 0.0022(14) 0.0065(15) 0.0064(14)
C13 0.045(2) 0.0194(14) 0.0391(18) -0.0032(13) 0.0234(16) 0.0022(13)
C14 0.0358(19) 0.0266(16) 0.0363(17) 0.0030(13) 0.0153(15) 0.0095(13)
C15 0.0265(16) 0.0239(14) 0.0280(15) 0.0048(12) 0.0147(13) 0.0017(12)
C16 0.0209(14) 0.0248(14) 0.0271(14) 0.0019(11) 0.0116(12) 0.0014(11)
C17 0.0248(16) 0.0305(16) 0.0308(16) 0.0062(12) 0.0126(13) 0.0032(12)
C18 0.0266(17) 0.0400(18) 0.0291(16) 0.0063(14) 0.0062(13) 0.0017(14)
C19 0.0294(17) 0.0373(18) 0.0282(16) 0.0014(13) 0.0061(14) -0.0054(14)
C20 0.0240(16) 0.0273(15) 0.0296(16) 0.0042(12) 0.0049(13) -0.0031(12)
C21 0.0204(14) 0.0281(15) 0.0258(14) 0.0007(12) 0.0095(11) -0.0008(12)
C22 0.045(2) 0.0346(18) 0.0377(18) 0.0084(14) 0.0131(16) 0.0089(15)
C23 0.054(2) 0.047(2) 0.0327(19) 0.0027(16) -0.0056(17) -0.0102(18)
C24 0.0235(15) 0.0183(13) 0.0282(15) 0.0038(11) 0.0085(12) -0.0009(11)
C25 0.0283(17) 0.0255(15) 0.0345(17) -0.0045(13) 0.0077(14) -0.0097(13)
C26 0.0261(16) 0.0278(15) 0.0326(16) -0.0017(13) 0.0116(13) -0.0079(12)
C27 0.0215(15) 0.0211(13) 0.0259(14) 0.0001(11) 0.0075(12) -0.0021(11)
C28 0.0249(15) 0.0210(13) 0.0250(14) 0.0010(11) 0.0103(12) 0.0035(11)
C29 0.0249(15) 0.0298(16) 0.0314(16) 0.0056(12) 0.0117(13) 0.0025(12)
C30 0.0320(17) 0.0322(16) 0.0312(16) 0.0051(13) 0.0185(14) 0.0044(14)
C31 0.0374(18) 0.0224(15) 0.0263(15) 0.0018(11) 0.0155(14) 0.0071(13)
C32 0.0296(16) 0.0229(14) 0.0239(14) 0.0004(11) 0.0089(12) 0.0004(12)
C33 0.0244(14) 0.0200(13) 0.0218(13) 0.0031(10) 0.0103(11) 0.0037(11)
C34 0.0244(17) 0.048(2) 0.049(2) -0.0080(17) 0.0120(16) 0.0018(15)
C35 0.045(2) 0.0370(18) 0.0297(16) -0.0040(14) 0.0174(15) 0.0066(15)
C36 0.0239(14) 0.0197(13) 0.0201(13) 0.0010(10) 0.0069(11) -0.0004(11)
C37 0.0283(16) 0.0246(15) 0.0213(14) 0.0002(11) 0.0064(13) 0.0039(12)
C38 0.0287(16) 0.0191(13) 0.0193(13) 0.0006(11) 0.0063(12) 0.0004(11)
C39 0.0306(16) 0.0188(14) 0.0309(16) 0.0021(12) 0.0115(13) 0.0007(12)
C40 0.048(2) 0.0290(17) 0.0289(17) -0.0033(14) 0.0094(16) 0.0008(15)
C41 0.059(3) 0.062(3) 0.079(3) -0.017(3) 0.004(3) -0.010(2)
C42 0.060(3) 0.058(3) 0.064(3) -0.021(2) 0.007(2) -0.014(2)
C43 0.064(3) 0.046(2) 0.067(3) 0.001(2) 0.027(2) 0.000(2)
C44 0.053(3) 0.062(3) 0.080(3) 0.021(2) 0.016(3) -0.004(2)
C45 0.080(4) 0.095(4) 0.045(2) 0.002(2) 0.016(2) -0.033(3)
C46 0.062(3) 0.078(3) 0.032(2) -0.0024(19) 0.0118(19) -0.012(2)
C47 0.045(2) 0.065(3) 0.055(3) -0.014(2) 0.011(2) -0.006(2)
C48 0.061(3) 0.067(3) 0.074(3) 0.006(2) 0.030(3) 0.002(2)

loop_
_atom_type_symbol
_atom_type_description
_atom_type_scat_dispersion_real
_atom_type_scat_dispersion_imag
_atom_type_scat_source
C C 0.0033 0.0016 'International Tables Vol C Tables 4.2.6.8 and 6.1.1.4'
H H 0.0000 0.0000 'International Tables Vol C Tables 4.2.6.8 and 6.1.1.4'
B B 0.0013 0.0007 'International Tables Vol C Tables 4.2.6.8 and 6.1.1.4'
N N 0.0061 0.0033 'International Tables Vol C Tables 4.2.6.8 and 6.1.1.4'
Ir Ir -1.4442 7.9887 'International Tables Vol C Tables 4.2.6.8 and 6.1.1.4'
O O 0.0106 0.0060 'International Tables Vol C Tables 4.2.6.8 and 6.1.1.4'

loop_
_geom_angle_atom_site_label_1
_geom_angle_atom_site_label_2
_geom_angle_atom_site_label_3
_geom_angle
N3 Ir1 C36 89.77(10)
N3 Ir1 N5 82.67(9)
C36 Ir1 N5 82.05(10)
N3 Ir1 C24 77.82(10)
C36 Ir1 C24 94.23(11)
N5 Ir1 C24 160.16(10)
N3 Ir1 C37 164.51(11)
C36 Ir1 C37 92.66(11)
N5 Ir1 C37 82.52(11)
C24 Ir1 C37 117.20(11)
N3 Ir1 C38 157.41(10)
C36 Ir1 C38 92.90(10)
N5 Ir1 C38 119.92(10)
C24 Ir1 C38 79.62(11)
C37 Ir1 C38 37.70(11)
N3 Ir1 N1 86.02(8)
C36 Ir1 N1 171.24(9)
N5 Ir1 N1 89.78(8)
C24 Ir1 N1 92.39(10)
C37 Ir1 N1 89.41(10)
C38 Ir1 N1 93.94(9)
C42 O1 C43 113.2(3)
C47 O2 C46 112.6(3)
C3 N1 N2 105.8(2)
C3 N1 Ir1 140.85(18)
N2 N1 Ir1 113.01(16)
C1 N2 N1 110.0(2)
C1 N2 B 127.0(2)
N1 N2 B 122.9(2)
C15 N3 N4 108.2(2)
C15 N3 Ir1 131.32(19)
N4 N3 Ir1 120.11(18)
C13 N4 N3 108.7(2)
C13 N4 B 132.0(3)
N3 N4 B 119.3(2)
C27 N5 N6 107.6(2)
C27 N5 Ir1 131.79(19)
N6 N5 Ir1 119.23(17)
C25 N6 N5 109.5(2)
C25 N6 B 129.1(2)
N5 N6 B 119.2(2)
N2 B N4 108.7(2)
N2 B N6 111.0(2)
N4 B N6 106.5(2)
N2 B H 110.2
N4 B H 110.2
N6 B H 110.2
N2 C1 C2 108.4(3)
N2 C1 H1 125.8
C2 C1 H1 125.8
C1 C2 C3 105.8(3)
C1 C2 H2 127.1
C3 C2 H2 127.1
N1 C3 C2 109.9(2)
N1 C3 C4 123.0(2)
C2 C3 C4 127.0(3)
C9 C4 C5 119.4(3)
C9 C4 C3 121.9(3)
C5 C4 C3 118.7(3)
C6 C5 C4 119.1(3)
C6 C5 C10 119.7(3)
C4 C5 C10 121.1(3)
C7 C6 C5 122.2(3)
C7 C6 H6 118.9
C5 C6 H6 118.9
C6 C7 C8 118.0(3)
C6 C7 C11 121.4(3)
C8 C7 C11 120.6(3)
C7 C8 C9 122.2(3)
C7 C8 H8 118.9
C9 C8 H8 118.9
C8 C9 C4 118.9(3)
C8 C9 C12 119.0(3)
C4 C9 C12 122.1(3)
C5 C10 H10A 109.5
C5 C10 H10B 109.5
H10A C10 H10B 109.5
C5 C10 H10C 109.5
H10A C10 H10C 109.5
H10B C10 H10C 109.5
C7 C11 H11A 109.5
C7 C11 H11B 109.5
H11A C11 H11B 109.5
C7 C11 H11C 109.5
H11A C11 H11C 109.5
H11B C11 H11C 109.5
C9 C12 H12A 109.5
C9 C12 H12B 109.5
H12A C12 H12B 109.5
C9 C12 H12C 109.5
H12A C12 H12C 109.5
H12B C12 H12C 109.5
N4 C13 C14 109.2(3)
N4 C13 H13 125.4
C14 C13 H13 125.4
C13 C14 C15 105.8(3)
C13 C14 H14 127.1
C15 C14 H14 127.1
N3 C15 C14 108.2(3)
N3 C15 C16 119.5(2)
C14 C15 C16 132.2(3)
C17 C16 C21 120.2(3)
C17 C16 C15 121.8(3)
C21 C16 C15 118.0(3)
C18 C17 C16 118.3(3)
C18 C17 C22 118.9(3)
C16 C17 C22 122.7(3)
C19 C18 C17 122.8(3)
C19 C18 H18 118.6
C17 C18 H18 118.6
C20 C19 C18 117.9(3)
C20 C19 C23 120.9(3)
C18 C19 C23 121.2(3)
C19 C20 C21 121.8(3)
C19 C20 H20 119.1
C21 C20 H20 119.1
C20 C21 C16 119.0(3)
C20 C21 C24 119.8(3)
C16 C21 C24 121.3(3)
C17 C22 H22A 109.5
C17 C22 H22B 109.5
H22A C22 H22B 109.5
C17 C22 H22C 109.5
H22A C22 H22C 109.5
H22B C22 H22C 109.5
C19 C23 H23A 109.5
C19 C23 H23B 109.5
H23A C23 H23B 109.5
C19 C23 H23C 109.5
H23A C23 H23C 109.5
H23B C23 H23C 109.5
C21 C24 Ir1 111.86(18)
C21 C24 H24A 109.2
Ir1 C24 H24A 109.2
C21 C24 H24B 109.2
Ir1 C24 H24B 109.2
H24A C24 H24B 107.9
N6 C25 C26 108.8(3)
N6 C25 H25 125.6
C26 C25 H25 125.6
C25 C26 C27 105.5(3)
C25 C26 H26 127.3
C27 C26 H26 127.3
N5 C27 C26 108.5(2)
N5 C27 C28 121.2(2)
C26 C27 C28 130.1(3)
C29 C28 C33 119.6(3)
C29 C28 C27 120.9(3)
C33 C28 C27 119.4(2)
C30 C29 C28 119.1(3)
C30 C29 C34 117.8(3)
C28 C29 C34 123.0(3)
C31 C30 C29 122.3(3)
C31 C30 H30 118.9
C29 C30 H30 118.9
C30 C31 C32 117.9(3)
C30 C31 C35 121.0(3)
C32 C31 C35 121.1(3)
C31 C32 C33 122.9(3)
C31 C32 H32 118.6
C33 C32 H32 118.6
C32 C33 C28 118.1(3)
C32 C33 C36 117.8(3)
C28 C33 C36 124.0(2)
C29 C34 H34A 109.5
C29 C34 H34B 109.5
H34A C34 H34B 109.5
C29 C34 H34C 109.5
H34A C34 H34C 109.5
H34B C34 H34C 109.5
C31 C35 H35A 109.5
C31 C35 H35B 109.5
H35A C35 H35B 109.5
C31 C35 H35C 109.5
H35A C35 H35C 109.5
H35B C35 H35C 109.5
C33 C36 Ir1 117.83(18)
C33 C36 H36A 107.8
Ir1 C36 H36A 107.8
C33 C36 H36B 107.8
Ir1 C36 H36B 107.8
H36A C36 H36B 107.2
C38 C37 Ir1 72.26(17)
C38 C37 H37A 114(2)
Ir1 C37 H37A 111(2)
C38 C37 H37B 117.3(18)
Ir1 C37 H37B 100.6(18)
H37A C37 H37B 125(3)
C37 C38 C39 123.6(3)
C37 C38 Ir1 70.04(16)
C39 C38 Ir1 115.93(19)
C37 C38 H38 119.8(19)
C39 C38 H38 112.1(19)
Ir1 C38 H38 105.9(19)
C40 C39 C38 176.1(3)
C39 C40 H40 174(3)
C42 C41 H41A 109.5
C42 C41 H41B 109.5
H41A C41 H41B 109.5
C42 C41 H41C 109.5
H41A C41 H41C 109.5
H41B C41 H41C 109.5
O1 C42 C41 109.1(3)
O1 C42 H42A 109.9
C41 C42 H42A 109.9
O1 C42 H42B 109.9
C41 C42 H42B 109.9
H42A C42 H42B 108.3
O1 C43 C44 109.2(4)
O1 C43 H43A 109.8
C44 C43 H43A 109.8
O1 C43 H43B 109.8
C44 C43 H43B 109.8
H43A C43 H43B 108.3
C43 C44 H44A 109.5
C43 C44 H44B 109.5
H44A C44 H44B 109.5
C43 C44 H44C 109.5
H44A C44 H44C 109.5
H44B C44 H44C 109.5
C46 C45 H45A 109.5
C46 C45 H45B 109.5
H45A C45 H45B 109.5
C46 C45 H45C 109.5
H45A C45 H45C 109.5
H45B C45 H45C 109.5
O2 C46 C45 109.6(3)
O2 C46 H46A 109.7
C45 C46 H46A 109.7
O2 C46 H46B 109.7
C45 C46 H46B 109.7
H46A C46 H46B 108.2
O2 C47 C48 109.1(3)
O2 C47 H47A 109.9
C48 C47 H47A 109.9
O2 C47 H47B 109.9
C48 C47 H47B 109.9
H47A C47 H47B 108.3
C47 C48 H48A 109.5
C47 C48 H48B 109.5
H48A C48 H48B 109.5
C47 C48 H48C 109.5
H48A C48 H48C 109.5
H48B C48 H48C 109.5

loop_
_geom_bond_atom_site_label_1
_geom_bond_atom_site_label_2
_geom_bond_distance
Ir1 N3 2.068(2)
Ir1 C36 2.088(3)
Ir1 N5 2.114(2)
Ir1 C24 2.136(3)
Ir1 C37 2.142(3)
Ir1 C38 2.171(3)
Ir1 N1 2.254(2)
O1 C42 1.405(5)
O1 C43 1.419(5)
O2 C47 1.407(4)
O2 C46 1.415(4)
N1 C3 1.355(3)
N1 N2 1.377(3)
N2 C1 1.348(4)
N2 B 1.537(4)
N3 C15 1.353(4)
N3 N4 1.368(3)
N4 C13 1.347(4)
N4 B 1.544(4)
N5 C27 1.349(3)
N5 N6 1.368(3)
N6 C25 1.338(4)
N6 B 1.544(4)
B H 1.0000
C1 C2 1.372(4)
C1 H1 0.9500
C2 C3 1.398(4)
C2 H2 0.9500
C3 C4 1.491(4)
C4 C9 1.403(4)
C4 C5 1.407(4)
C5 C6 1.390(4)
C5 C10 1.512(4)
C6 C7 1.381(5)
C6 H6 0.9500
C7 C8 1.382(5)
C7 C11 1.515(5)
C8 C9 1.397(4)
C8 H8 0.9500
C9 C12 1.509(4)
C10 H10A 0.9800
C10 H10B 0.9800
C10 H10C 0.9800
C11 H11A 0.9800
C11 H11B 0.9800
C11 H11C 0.9800
C12 H12A 0.9800
C12 H12B 0.9800
C12 H12C 0.9800
C13 C14 1.376(5)
C13 H13 0.9500
C14 C15 1.408(4)
C14 H14 0.9500
C15 C16 1.475(4)
C16 C17 1.406(4)
C16 C21 1.411(4)
C17 C18 1.392(4)
C17 C22 1.506(4)
C18 C19 1.391(4)
C18 H18 0.9500
C19 C20 1.390(4)
C19 C23 1.504(4)
C20 C21 1.396(4)
C20 H20 0.9500
C21 C24 1.499(4)
C22 H22A 0.9800
C22 H22B 0.9800
C22 H22C 0.9800
C23 H23A 0.9800
C23 H23B 0.9800
C23 H23C 0.9800
C24 H24A 0.9900
C24 H24B 0.9900
C25 C26 1.383(4)
C25 H25 0.9500
C26 C27 1.412(4)
C26 H26 0.9500
C27 C28 1.477(4)
C28 C29 1.414(4)
C28 C33 1.419(4)
C29 C30 1.394(4)
C29 C34 1.510(4)
C30 C31 1.378(4)
C30 H30 0.9500
C31 C32 1.394(4)
C31 C35 1.515(4)
C32 C33 1.393(4)
C32 H32 0.9500
C33 C36 1.522(4)
C34 H34A 0.9800
C34 H34B 0.9800
C34 H34C 0.9800
C35 H35A 0.9800
C35 H35B 0.9800
C35 H35C 0.9800
C36 H36A 0.9900
C36 H36B 0.9900
C37 C38 1.394(4)
C37 H37A 0.91(3)
C37 H37B 1.00(3)
C38 C39 1.446(4)
C38 H38 0.93(3)
C39 C40 1.184(4)
C40 H40 0.83(4)
C41 C42 1.504(6)
C41 H41A 0.9800
C41 H41B 0.9800
C41 H41C 0.9800
C42 H42A 0.9900
C42 H42B 0.9900
C43 C44 1.490(6)
C43 H43A 0.9900
C43 H43B 0.9900
C44 H44A 0.9800
C44 H44B 0.9800
C44 H44C 0.9800
C45 C46 1.488(6)
C45 H45A 0.9800
C45 H45B 0.9800
C45 H45C 0.9800
C46 H46A 0.9900
C46 H46B 0.9900
C47 C48 1.497(6)
C47 H47A 0.9900
C47 H47B 0.9900
C48 H48A 0.9800
C48 H48B 0.9800
C48 H48C 0.9800

loop_
_geom_torsion_atom_site_label_1
_geom_torsion_atom_site_label_2
_geom_torsion_atom_site_label_3
_geom_torsion_atom_site_label_4
_geom_torsion
N3 Ir1 N1 C3 -140.8(3)
C36 Ir1 N1 C3 157.8(6)
N5 Ir1 N1 C3 136.5(3)
C24 Ir1 N1 C3 -63.2(3)
C37 Ir1 N1 C3 54.0(3)
C38 Ir1 N1 C3 16.6(3)
N3 Ir1 N1 N2 46.72(19)
C36 Ir1 N1 N2 -14.7(7)
N5 Ir1 N1 N2 -35.94(19)
C24 Ir1 N1 N2 124.33(19)
C37 Ir1 N1 N2 -118.47(19)
C38 Ir1 N1 N2 -155.92(19)
C3 N1 N2 C1 -0.1(3)
Ir1 N1 N2 C1 174.97(19)
C3 N1 N2 B 178.5(3)
Ir1 N1 N2 B -6.4(3)
C36 Ir1 N3 C15 -57.5(3)
N5 Ir1 N3 C15 -139.5(3)
C24 Ir1 N3 C15 36.9(2)
C37 Ir1 N3 C15 -156.6(4)
C38 Ir1 N3 C15 39.5(4)
N1 Ir1 N3 C15 130.2(3)
C36 Ir1 N3 N4 130.8(2)
N5 Ir1 N3 N4 48.81(19)
C24 Ir1 N3 N4 -134.8(2)
C37 Ir1 N3 N4 31.7(5)
C38 Ir1 N3 N4 -132.2(3)
N1 Ir1 N3 N4 -41.49(19)
C15 N3 N4 C13 0.6(3)
Ir1 N3 N4 C13 174.02(19)
C15 N3 N4 B -178.3(2)
Ir1 N3 N4 B -4.9(3)
N3 Ir1 N5 C27 116.8(3)
C36 Ir1 N5 C27 26.0(3)
C24 Ir1 N5 C27 106.3(3)
C37 Ir1 N5 C27 -67.8(3)
C38 Ir1 N5 C27 -62.8(3)
N1 Ir1 N5 C27 -157.2(3)
N3 Ir1 N5 N6 -48.3(2)
C36 Ir1 N5 N6 -139.1(2)
C24 Ir1 N5 N6 -58.7(4)
C37 Ir1 N5 N6 127.2(2)
C38 Ir1 N5 N6 132.16(19)
N1 Ir1 N5 N6 37.7(2)
C27 N5 N6 C25 0.4(3)
Ir1 N5 N6 C25 168.7(2)
C27 N5 N6 B -164.6(3)
Ir1 N5 N6 B 3.8(3)
C1 N2 B N4 124.3(3)
N1 N2 B N4 -54.1(3)
C1 N2 B N6 -118.8(3)
N1 N2 B N6 62.8(3)
C13 N4 B N2 -115.6(3)
N3 N4 B N2 63.0(3)
C13 N4 B N6 124.7(3)
N3 N4 B N6 -56.7(3)
C25 N6 B N2 136.8(3)
N5 N6 B N2 -61.6(3)
C25 N6 B N4 -105.0(3)
N5 N6 B N4 56.6(3)
N1 N2 C1 C2 -0.3(3)
B N2 C1 C2 -178.9(3)
N2 C1 C2 C3 0.6(4)
N2 N1 C3 C2 0.5(3)
Ir1 N1 C3 C2 -172.4(2)
N2 N1 C3 C4 -175.7(3)
Ir1 N1 C3 C4 11.4(5)
C1 C2 C3 N1 -0.6(3)
C1 C2 C3 C4 175.4(3)
N1 C3 C4 C9 -100.4(3)
C2 C3 C4 C9 84.1(4)
N1 C3 C4 C5 83.3(3)
C2 C3 C4 C5 -92.3(4)
C9 C4 C5 C6 5.9(4)
C3 C4 C5 C6 -177.6(2)
C9 C4 C5 C10 -170.6(3)
C3 C4 C5 C10 5.9(4)
C4 C5 C6 C7 -2.8(4)
C10 C5 C6 C7 173.8(3)
C5 C6 C7 C8 -1.6(4)
C5 C6 C7 C11 -179.2(3)
C6 C7 C8 C9 2.8(4)
C11 C7 C8 C9 -179.6(3)
C7 C8 C9 C4 0.4(4)
C7 C8 C9 C12 -179.6(3)
C5 C4 C9 C8 -4.8(4)
C3 C4 C9 C8 178.9(3)
C5 C4 C9 C12 175.2(3)
C3 C4 C9 C12 -1.1(4)
N3 N4 C13 C14 -0.7(3)
B N4 C13 C14 178.0(3)
N4 C13 C14 C15 0.6(3)
N4 N3 C15 C14 -0.2(3)
Ir1 N3 C15 C14 -172.7(2)
N4 N3 C15 C16 176.1(2)
Ir1 N3 C15 C16 3.6(4)
C13 C14 C15 N3 -0.2(3)
C13 C14 C15 C16 -175.8(3)
N3 C15 C16 C17 145.8(3)
C14 C15 C16 C17 -39.0(5)
N3 C15 C16 C21 -33.0(4)
C14 C15 C16 C21 142.2(3)
C21 C16 C17 C18 -1.5(4)
C15 C16 C17 C18 179.7(3)
C21 C16 C17 C22 177.1(3)
C15 C16 C17 C22 -1.7(4)
C16 C17 C18 C19 1.0(5)
C22 C17 C18 C19 -177.6(3)
C17 C18 C19 C20 0.3(5)
C17 C18 C19 C23 -179.4(3)
C18 C19 C20 C21 -1.2(5)
C23 C19 C20 C21 178.5(3)
C19 C20 C21 C16 0.7(4)
C19 C20 C21 C24 -178.9(3)
C17 C16 C21 C20 0.7(4)
C15 C16 C21 C20 179.5(3)
C17 C16 C21 C24 -179.7(3)
C15 C16 C21 C24 -0.9(4)
C20 C21 C24 Ir1 -123.4(3)
C16 C21 C24 Ir1 57.0(3)
N3 Ir1 C24 C21 -60.29(19)
C36 Ir1 C24 C21 28.6(2)
N5 Ir1 C24 C21 -49.7(4)
C37 Ir1 C24 C21 123.7(2)
C38 Ir1 C24 C21 120.7(2)
N1 Ir1 C24 C21 -145.7(2)
N5 N6 C25 C26 0.4(3)
B N6 C25 C26 163.5(3)
N6 C25 C26 C27 -1.0(3)
N6 N5 C27 C26 -1.0(3)
Ir1 N5 C27 C26 -167.3(2)
N6 N5 C27 C28 173.9(2)
Ir1 N5 C27 C28 7.6(4)
C25 C26 C27 N5 1.3(3)
C25 C26 C27 C28 -173.0(3)
N5 C27 C28 C29 153.2(3)
C26 C27 C28 C29 -33.1(5)
N5 C27 C28 C33 -29.0(4)
C26 C27 C28 C33 144.7(3)
C33 C28 C29 C30 -3.3(4)
C27 C28 C29 C30 174.5(3)
C33 C28 C29 C34 175.6(3)
C27 C28 C29 C34 -6.6(4)
C28 C29 C30 C31 0.8(5)
C34 C29 C30 C31 -178.1(3)
C29 C30 C31 C32 2.4(4)
C29 C30 C31 C35 -178.3(3)
C30 C31 C32 C33 -3.4(4)
C35 C31 C32 C33 177.4(3)
C31 C32 C33 C28 1.0(4)
C31 C32 C33 C36 -175.7(3)
C29 C28 C33 C32 2.4(4)
C27 C28 C33 C32 -175.4(2)
C29 C28 C33 C36 178.8(3)
C27 C28 C33 C36 1.0(4)
C32 C33 C36 Ir1 -138.6(2)
C28 C33 C36 Ir1 45.0(3)
N3 Ir1 C36 C33 -129.4(2)
N5 Ir1 C36 C33 -46.77(19)
C24 Ir1 C36 C33 152.8(2)
C37 Ir1 C36 C33 35.3(2)
C38 Ir1 C36 C33 73.0(2)
N1 Ir1 C36 C33 -68.2(7)
N3 Ir1 C37 C38 -169.9(3)
C36 Ir1 C37 C38 91.31(18)
N5 Ir1 C37 C38 172.93(18)
C24 Ir1 C37 C38 -4.8(2)
N1 Ir1 C37 C38 -97.21(17)
Ir1 C37 C38 C39 -108.5(3)
N3 Ir1 C38 C37 173.0(2)
C36 Ir1 C38 C37 -90.59(18)
N5 Ir1 C38 C37 -8.1(2)
C24 Ir1 C38 C37 175.63(19)
N1 Ir1 C38 C37 83.92(18)
N3 Ir1 C38 C39 -68.5(4)
C36 Ir1 C38 C39 27.9(2)
N5 Ir1 C38 C39 110.4(2)
C24 Ir1 C38 C39 -65.9(2)
C37 Ir1 C38 C39 118.5(3)
N1 Ir1 C38 C39 -157.6(2)
C37 C38 C39 C40 -146(5)
Ir1 C38 C39 C40 132(5)
C43 O1 C42 C41 -175.8(4)
C42 O1 C43 C44 179.3(4)
C47 O2 C46 C45 -179.0(4)
C46 O2 C47 C48 -177.5(3)
